data_4513154
loop_
_publ_author_name
'Abrahams, Brendan F.'
'Elliott, Robert W.'
'Hudson, Timothy A.'
'Robson, Richard'
'Sutton, Ashley L.'

_publ_section_title
;
 New CuI2(TCNQ--II) and CuI2(F4TCNQ--II) Coordination Polymers
;
_journal_issue 5
_journal_name_full 'Crystal Growth &amp; Design'
_journal_page_first 2437
_journal_paper_doi 10.1021/acs.cgd.5b00220
_journal_volume 15
_journal_year 2015
_chemical_formula_sum 'C37 H24 Cu2 N8 O'
_chemical_formula_weight 723.72
_chemical_name_common '[Cu2(TCNQ)(phenanthroline)2].MeOH'
_space_group_crystal_system triclinic
_space_group_IT_number 2
_space_group_name_Hall '-P 1'
_space_group_name_H-M_alt 'P -1'
_symmetry_space_group_name_Hall '-P 1'
_symmetry_space_group_name_H-M 'P -1'
_atom_sites_solution_hydrogens geom
_audit_creation_method SHELXL-2014/7
_cell_angle_alpha 74.646(9)
_cell_angle_beta 83.290(8)
_cell_angle_gamma 73.618(9)
_cell_formula_units_Z 1
_cell_length_a 7.4366(8)
_cell_length_b 10.2836(11)
_cell_length_c 12.2532(9)
_cell_measurement_reflns_used 3010
_cell_measurement_temperature 130(2)
_cell_measurement_theta_max 74.6609
_cell_measurement_theta_min 3.7417
_cell_volume 866.03(16)
_computing_cell_refinement
;
CrysAlisPro, Agilent Technologies,
Version 1.171.36.20 (release 27-06-2012 CrysAlis171 .NET)
(compiled Jul 11 2012,15:38:31)
;
_computing_data_collection
;
CrysAlisPro, Agilent Technologies,
Version 1.171.36.20 (release 27-06-2012 CrysAlis171 .NET)
(compiled Jul 11 2012,15:38:31)
;
_computing_data_reduction
;
CrysAlisPro, Agilent Technologies,
Version 1.171.36.20 (release 27-06-2012 CrysAlis171 .NET)
(compiled Jul 11 2012,15:38:31)
;
_computing_structure_refinement 'SHELXL-2014/7 (Sheldrick, 2014)'
_computing_structure_solution 'SHELXS-97 (Sheldrick, 1997)'
_diffrn_ambient_temperature 130(2)
_diffrn_detector_area_resol_mean 10.2273
_diffrn_measured_fraction_theta_full 0.999
_diffrn_measured_fraction_theta_max 0.999
_diffrn_measurement_device_type 'SuperNova, Dual, Cu at zero, Atlas'
_diffrn_measurement_method '\w scans'
_diffrn_radiation_monochromator mirror
_diffrn_radiation_source 'SuperNova (Cu) X-ray Source'
_diffrn_radiation_type CuK\a
_diffrn_radiation_wavelength 1.54184
_diffrn_reflns_av_unetI/netI 0.0413
_diffrn_reflns_laue_measured_fraction_full 0.999
_diffrn_reflns_laue_measured_fraction_max 0.999
_diffrn_reflns_limit_h_max 8
_diffrn_reflns_limit_h_min -8
_diffrn_reflns_limit_k_max 12
_diffrn_reflns_limit_k_min -11
_diffrn_reflns_limit_l_max 14
_diffrn_reflns_limit_l_min -14
_diffrn_reflns_number 3108
_diffrn_reflns_point_group_measured_fraction_full 0.999
_diffrn_reflns_point_group_measured_fraction_max 0.999
_diffrn_reflns_theta_full 67.495
_diffrn_reflns_theta_max 67.495
_diffrn_reflns_theta_min 3.745
_exptl_absorpt_coefficient_mu 1.844
_exptl_absorpt_correction_T_max 0.895
_exptl_absorpt_correction_T_min 0.849
_exptl_absorpt_correction_type gaussian
_exptl_absorpt_process_details
;
CrysAlisPro, Agilent Technologies,
Version 1.171.36.20 (release 27-06-2012 CrysAlis171 .NET)
(compiled Jul 11 2012,15:38:31)
Numerical absorption correction based on gaussian integration over
            a multifaceted crystal model
;
_exptl_crystal_colour Red
_exptl_crystal_density_diffrn 1.388
_exptl_crystal_description chunk
_exptl_crystal_F_000 368
_exptl_crystal_size_max 0.1325
_exptl_crystal_size_mid 0.1217
_exptl_crystal_size_min 0.0743
_refine_diff_density_max 1.504
_refine_diff_density_min -0.642
_refine_diff_density_rms 0.155
_refine_ls_extinction_method none
_refine_ls_goodness_of_fit_ref 1.116
_refine_ls_hydrogen_treatment constr
_refine_ls_matrix_type full
_refine_ls_number_parameters 224
_refine_ls_number_reflns 3108
_refine_ls_number_restraints 0
_refine_ls_restrained_S_all 1.116
_refine_ls_R_factor_all 0.0889
_refine_ls_R_factor_gt 0.0851
_refine_ls_shift/su_max 0.000
_refine_ls_shift/su_mean 0.000
_refine_ls_structure_factor_coef Fsqd
_refine_ls_weighting_details 'w=1/[\s^2^(Fo^2^)+(0.1393P)^2^+1.4202P] where P=(Fo^2^+2Fc^2^)/3'
_refine_ls_weighting_scheme calc
_refine_ls_wR_factor_gt 0.2482
_refine_ls_wR_factor_ref 0.2520
_reflns_Friedel_coverage 0.000
_reflns_number_gt 2874
_reflns_number_total 3108
_reflns_threshold_expression 'I > 2\s(I)'
_cod_data_source_file cg5b00220_si_002.cif
_cod_data_source_block phenanthroline
_cod_database_code 4513154
_shelx_shelxl_version_number 2014/7
_shelx_space_group_comment
;
The symmetry employed for this shelxl refinement is uniquely defined
by the following loop, which should always be used as a source of
symmetry information in preference to the above space-group names.
They are only intended as comments.
;

loop_
_space_group_symop_operation_xyz
'x, y, z'
'-x, -y, -z'

loop_
_atom_site_label
_atom_site_type_symbol
_atom_site_fract_x
_atom_site_fract_y
_atom_site_fract_z
_atom_site_U_iso_or_equiv
_atom_site_adp_type
_atom_site_occupancy
_atom_site_site_symmetry_order
_atom_site_calc_flag
_atom_site_refinement_flags_posn
_atom_site_refinement_flags_adp
_atom_site_refinement_flags_occupancy
C18 C 0.2317(11) 0.9288(10) 0.3803(8) 0.067(2) Uani 1 1 d . . .
H18 H 0.2145 0.9030 0.3141 0.080 Uiso 1 1 calc R U .
C17 C 0.3093(11) 0.8296(8) 0.4690(9) 0.067(2) Uani 1 1 d . . .
H17 H 0.3481 0.7351 0.4639 0.080 Uiso 1 1 calc R U .
O1 O 0.192(5) 1.060(4) 1.016(3) 0.102(9) Uiso 0.25 1 d . . P
O4 O -0.768(6) 1.168(4) 0.986(3) 0.118(11) Uiso 0.25 1 d . . P
C20 C 0.370(8) 0.999(6) 1.034(5) 0.109(15) Uiso 0.25 1 d . . P
C19 C 0.053(8) 1.031(6) 0.025(4) 0.102(13) Uiso 0.25 1 d . . P
Cu1 Cu 0.17617(11) 1.25922(9) 0.65236(8) 0.0423(4) Uani 1 1 d . . .
N4 N 0.1484(6) 1.2460(5) 0.4908(4) 0.0341(10) Uani 1 1 d . . .
N2 N -0.6568(7) 1.3485(6) 0.6960(5) 0.0443(12) Uani 1 1 d . . .
N1 N -0.0708(6) 1.3090(6) 0.7256(5) 0.0436(12) Uani 1 1 d . . .
N3 N 0.2911(6) 1.0437(5) 0.6720(5) 0.0423(11) Uani 1 1 d . . .
C11 C 0.2769(7) 1.0040(6) 0.5782(6) 0.0404(13) Uani 1 1 d . . .
C12 C 0.1969(7) 1.1116(6) 0.4820(5) 0.0375(12) Uani 1 1 d . . .
C5 C -0.3163(7) 1.4645(6) 0.9593(5) 0.0360(12) Uani 1 1 d . . .
H5 H -0.1891 1.4404 0.9324 0.043 Uiso 1 1 calc R U .
C4 C -0.4544(7) 1.4419(5) 0.9038(5) 0.0332(11) Uani 1 1 d . . .
C1 C -0.2233(8) 1.3446(6) 0.7606(5) 0.0392(12) Uani 1 1 d . . .
C3 C -0.4077(7) 1.3845(6) 0.8025(5) 0.0371(12) Uani 1 1 d . . .
C6 C -0.6391(7) 1.4789(6) 0.9473(5) 0.0352(11) Uani 1 1 d . . .
H6 H -0.7365 1.4647 0.9118 0.042 Uiso 1 1 calc R U .
C2 C -0.5460(7) 1.3662(6) 0.7439(5) 0.0398(13) Uani 1 1 d . . .
C10 C 0.3354(8) 0.8626(6) 0.5718(7) 0.0526(18) Uani 1 1 d . . .
C13 C 0.1729(9) 1.0756(7) 0.3827(6) 0.0481(15) Uani 1 1 d . . .
C7 C 0.3675(10) 0.9455(8) 0.7611(7) 0.0580(17) Uani 1 1 d . . .
H7 H 0.3798 0.9738 0.8270 0.070 Uiso 1 1 calc R U .
C14 C 0.0910(10) 1.1851(9) 0.2914(6) 0.061(2) Uani 1 1 d . . .
H14 H 0.0704 1.1650 0.2233 0.073 Uiso 1 1 calc R U .
C9 C 0.4140(9) 0.7629(7) 0.6688(9) 0.066(2) Uani 1 1 d . . .
H9 H 0.4557 0.6670 0.6679 0.079 Uiso 1 1 calc R U .
C16 C 0.0718(8) 1.3463(7) 0.4029(5) 0.0443(13) Uani 1 1 d . . .
H16 H 0.0361 1.4403 0.4096 0.053 Uiso 1 1 calc R U .
C15 C 0.0415(10) 1.3201(9) 0.3013(6) 0.0581(18) Uani 1 1 d . . .
H15 H -0.0125 1.3947 0.2403 0.070 Uiso 1 1 calc R U .
C8 C 0.4311(10) 0.8023(8) 0.7636(8) 0.067(2) Uani 1 1 d . . .
H8 H 0.4840 0.7357 0.8293 0.080 Uiso 1 1 calc R U .

loop_
_atom_site_aniso_label
_atom_site_aniso_U_11
_atom_site_aniso_U_22
_atom_site_aniso_U_33
_atom_site_aniso_U_23
_atom_site_aniso_U_13
_atom_site_aniso_U_12
C18 0.053(4) 0.082(6) 0.098(6) -0.071(5) 0.036(4) -0.041(4)
C17 0.048(4) 0.051(4) 0.117(7) -0.054(5) 0.039(4) -0.024(3)
Cu1 0.0249(5) 0.0475(6) 0.0645(6) -0.0354(4) 0.0054(4) -0.0081(3)
N4 0.022(2) 0.037(2) 0.049(2) -0.027(2) 0.0062(17) -0.0055(17)
N2 0.025(2) 0.057(3) 0.063(3) -0.042(3) 0.010(2) -0.009(2)
N1 0.023(2) 0.057(3) 0.066(3) -0.045(3) 0.011(2) -0.012(2)
N3 0.025(2) 0.040(2) 0.064(3) -0.023(2) 0.003(2) -0.0059(19)
C11 0.016(2) 0.036(3) 0.073(4) -0.027(3) 0.013(2) -0.007(2)
C12 0.018(2) 0.043(3) 0.063(3) -0.035(3) 0.014(2) -0.011(2)
C5 0.019(2) 0.041(3) 0.055(3) -0.028(2) 0.008(2) -0.007(2)
C4 0.025(2) 0.031(2) 0.051(3) -0.025(2) 0.005(2) -0.0073(19)
C1 0.031(3) 0.046(3) 0.053(3) -0.033(3) 0.003(2) -0.015(2)
C3 0.022(2) 0.047(3) 0.053(3) -0.032(2) 0.007(2) -0.011(2)
C6 0.021(2) 0.039(3) 0.053(3) -0.027(2) 0.000(2) -0.006(2)
C2 0.021(2) 0.051(3) 0.059(3) -0.040(3) 0.014(2) -0.010(2)
C10 0.025(3) 0.037(3) 0.104(5) -0.038(3) 0.027(3) -0.014(2)
C13 0.035(3) 0.066(4) 0.064(4) -0.046(3) 0.018(3) -0.026(3)
C7 0.037(3) 0.062(4) 0.077(5) -0.020(4) -0.003(3) -0.014(3)
C14 0.045(4) 0.100(6) 0.062(4) -0.050(4) 0.012(3) -0.035(4)
C9 0.024(3) 0.034(3) 0.129(7) -0.015(4) 0.019(4) -0.004(2)
C16 0.027(3) 0.049(3) 0.060(3) -0.024(3) 0.003(2) -0.006(2)
C15 0.038(3) 0.086(5) 0.055(4) -0.023(3) 0.001(3) -0.020(3)
C8 0.036(4) 0.051(4) 0.103(6) -0.006(4) -0.003(4) -0.008(3)

loop_
_atom_type_symbol
_atom_type_description
_atom_type_scat_dispersion_real
_atom_type_scat_dispersion_imag
_atom_type_scat_source
C C 0.0181 0.0091 'International Tables Vol C Tables 4.2.6.8 and 6.1.1.4'
H H 0.0000 0.0000 'International Tables Vol C Tables 4.2.6.8 and 6.1.1.4'
N N 0.0311 0.0180 'International Tables Vol C Tables 4.2.6.8 and 6.1.1.4'
Cu Cu -1.9646 0.5888 'International Tables Vol C Tables 4.2.6.8 and 6.1.1.4'
O O 0.0492 0.0322 'International Tables Vol C Tables 4.2.6.8 and 6.1.1.4'

loop_
_geom_angle_atom_site_label_1
_geom_angle_atom_site_label_2
_geom_angle_atom_site_label_3
_geom_angle
_geom_angle_site_symmetry_1
_geom_angle_site_symmetry_3
C17 C18 C13 121.5(7) . .
C18 C17 C10 121.5(6) . .
C19 O1 O4 133(5) 1_556 1_655
C19 O1 C20 139(5) 1_556 .
O4 O1 C20 88(4) 1_655 .
O1 O4 C20 49(3) 1_455 1_455
O1 C20 O4 43(3) . 1_655
O1 C20 C20 142(5) . 2_677
O4 C20 C20 106(4) 1_655 2_677
O1 C19 C19 143(7) 1_554 2_575
N2 Cu1 N1 110.64(19) 1_655 .
N2 Cu1 N4 126.1(2) 1_655 .
N1 Cu1 N4 109.37(19) . .
N2 Cu1 N3 112.8(2) 1_655 .
N1 Cu1 N3 114.2(2) . .
N4 Cu1 N3 80.75(19) . .
C16 N4 C12 118.5(5) . .
C16 N4 Cu1 129.1(4) . .
C12 N4 Cu1 111.9(4) . .
C2 N2 Cu1 160.6(6) . 1_455
C1 N1 Cu1 174.4(6) . .
C7 N3 C11 118.0(5) . .
C7 N3 Cu1 130.4(5) . .
C11 N3 Cu1 111.6(4) . .
N3 C11 C10 122.6(6) . .
N3 C11 C12 117.3(5) . .
C10 C11 C12 120.0(6) . .
N4 C12 C13 122.2(6) . .
N4 C12 C11 117.9(5) . .
C13 C12 C11 119.8(5) . .
C6 C5 C4 121.3(5) 2_487 .
C5 C4 C6 116.9(5) . .
C5 C4 C3 121.4(5) . .
C6 C4 C3 121.7(5) . .
N1 C1 C3 178.6(6) . .
C1 C3 C2 116.4(5) . .
C1 C3 C4 121.7(5) . .
C2 C3 C4 121.9(5) . .
C5 C6 C4 121.8(5) 2_487 .
N2 C2 C3 178.6(6) . .
C9 C10 C11 117.0(7) . .
C9 C10 C17 124.4(6) . .
C11 C10 C17 118.6(7) . .
C12 C13 C14 117.5(6) . .
C12 C13 C18 118.4(7) . .
C14 C13 C18 124.0(6) . .
N3 C7 C8 124.0(8) . .
C15 C14 C13 119.8(6) . .
C8 C9 C10 120.8(6) . .
N4 C16 C15 123.1(6) . .
C14 C15 C16 118.8(7) . .
C9 C8 C7 117.6(8) . .

loop_
_geom_bond_atom_site_label_1
_geom_bond_atom_site_label_2
_geom_bond_distance
_geom_bond_site_symmetry_2
C18 C17 1.335(13) .
C18 C13 1.456(10) .
C17 C10 1.435(12) .
O1 C19 1.14(6) 1_556
O1 O4 1.18(5) 1_655
O1 C20 1.31(6) .
O4 O1 1.18(5) 1_455
O4 C20 1.73(7) 1_455
C20 O4 1.73(7) 1_655
C20 C20 2.01(11) 2_677
C19 O1 1.14(6) 1_554
C19 C19 1.42(11) 2_575
Cu1 N2 1.932(5) 1_655
Cu1 N1 1.941(5) .
Cu1 N4 2.058(5) .
Cu1 N3 2.097(5) .
N4 C16 1.331(8) .
N4 C12 1.357(7) .
N2 C2 1.144(8) .
N2 Cu1 1.932(5) 1_455
N1 C1 1.157(8) .
N3 C7 1.332(9) .
N3 C11 1.343(8) .
C11 C10 1.417(8) .
C11 C12 1.438(9) .
C12 C13 1.405(8) .
C5 C6 1.383(8) 2_487
C5 C4 1.398(8) .
C4 C6 1.399(7) .
C4 C3 1.477(7) .
C1 C3 1.394(8) .
C3 C2 1.401(8) .
C6 C5 1.383(8) 2_487
C10 C9 1.409(12) .
C13 C14 1.412(11) .
C7 C8 1.406(11) .
C14 C15 1.367(12) .
C9 C8 1.357(13) .
C16 C15 1.396(10) .

loop_
_geom_torsion_atom_site_label_1
_geom_torsion_atom_site_label_2
_geom_torsion_atom_site_label_3
_geom_torsion_atom_site_label_4
_geom_torsion
C1 C3 C4 C5 2.8(9)
C2 C3 C4 C6 1.0(9)
